data_2100390
loop_
_publ_author_name
'Hosoya, Takaaki'
'Uekusa, Hidehiro'
'Ohashi, Yuji'
'Ohhara, Takashi'
'Tanaka, Ichiro'
'Niimura, Nobuo'

_publ_section_title
;
 Neutron diffraction analysis of deuterium transfer in chiral
 \b-thiolactam formation in the crystalline state
;
_journal_coeditor_code OG5014
_journal_date_accepted 2005-11-22
_journal_date_recd_electronic 2005-07-29
_journal_issue 1
_journal_name_full 'Acta Crystallographica Section B'
_journal_page_first 153
_journal_page_last 160
_journal_paper_category FA
_journal_paper_doi 10.1107/S0108768105038656
_journal_volume 62
_journal_year 2006
_chemical_formula_moiety 'C21 H9 D14 N S'
_chemical_formula_sum 'C21 H9 D14 N S'
_chemical_formula_weight 335.43
_chemical_melting_point 346
_chemical_name_common N,N-di(benzyl-d~7~)-1-cyclohexenecarbothioamide
_chemical_name_systematic N,N-di(benzyl-d~7~)-1-cyclohexenecarbothioamide
_space_group_IT_number 4
_symmetry_cell_setting monoclinic
_symmetry_space_group_name_Hall 'P 2yb'
_symmetry_space_group_name_H-M 'P 1 21 1'
_atom_sites_solution_hydrogens geom
_atom_sites_solution_primary direct
_atom_sites_solution_secondary difmap
_audit_creation_method 'SHELXL-97 and manual editing'
_cell_angle_alpha 90.00
_cell_angle_beta 98.364(4)
_cell_angle_gamma 90.00
_cell_formula_units_Z 2
_cell_length_a 8.5992(7)
_cell_length_b 10.1263(7)
_cell_length_c 10.0412(7)
_cell_measurement_reflns_used 7397
_cell_measurement_temperature 173(2)
_cell_measurement_theta_max 25.34
_cell_measurement_theta_min 2.05
_cell_volume 865.07(11)
_computing_cell_refinement 'PROCESS-AUTO (Rigaku, 1998)'
_computing_data_collection 'PROCESS-AUTO (Rigaku, 1998)'
_computing_data_reduction 'CrystalStructure 3.6 (Rigaku, 2004)'
_computing_molecular_graphics 'ORTEP-3 for Windows (Farrugia, 1998)'
_computing_publication_material 'SHELXL-97 (Sheldrick, 1997)'
_computing_structure_refinement 'SHELXL-97 (Sheldrick, 1997)'
_computing_structure_solution 'SIR-2004 (Burla, 2005)'
_diffrn_ambient_temperature 173(2)
_diffrn_detector_area_resol_mean 10
_diffrn_measured_fraction_theta_full 0.998
_diffrn_measured_fraction_theta_max 0.998
_diffrn_measurement_device_type 'Rigaku RAXIS-RAPID'
_diffrn_measurement_method '\w scan'
_diffrn_radiation_monochromator graphite
_diffrn_radiation_source 'Rigaku rotating anode Ultrax18'
_diffrn_radiation_type MoK\a
_diffrn_radiation_wavelength 0.71073
_diffrn_reflns_av_R_equivalents 0.0314
_diffrn_reflns_av_sigmaI/netI 0.0226
_diffrn_reflns_limit_h_max 10
_diffrn_reflns_limit_h_min -10
_diffrn_reflns_limit_k_max 11
_diffrn_reflns_limit_k_min -12
_diffrn_reflns_limit_l_max 12
_diffrn_reflns_limit_l_min -12
_diffrn_reflns_number 7397
_diffrn_reflns_theta_full 25.34
_diffrn_reflns_theta_max 25.34
_diffrn_reflns_theta_min 2.05
_exptl_absorpt_coefficient_mu 0.187
_exptl_absorpt_correction_T_max 0.9816
_exptl_absorpt_correction_T_min 0.9461
_exptl_absorpt_correction_type multi-scan
_exptl_absorpt_process_details
;
  ABSCOR, T.Higashi(1995)
  HIGASHI, T. (1995). Abscor - Empirical Absorption Correction
  based on Fourier Series Approximation. Rigaku Corporation,
  Tokyo, Japan.
;
_exptl_crystal_colour 'pale yellow'
_exptl_crystal_density_diffrn 1.234
_exptl_crystal_density_method 'not measured'
_exptl_crystal_description prism
_exptl_crystal_F_000 344
_exptl_crystal_size_max 0.30
_exptl_crystal_size_mid 0.10
_exptl_crystal_size_min 0.10
_refine_diff_density_max 0.160
_refine_diff_density_min -0.169
_refine_ls_abs_structure_details 'Flack H D (1983), Acta Cryst. A39, 876-881'
_refine_ls_abs_structure_Flack -0.02(5)
_refine_ls_extinction_coef 0.050(3)
_refine_ls_extinction_expression Fc^*^=kFc[1+0.001xFc^2^\l^3^/sin(2\q)]^-1/4^
_refine_ls_extinction_method SHELXL
_refine_ls_goodness_of_fit_ref 1.074
_refine_ls_hydrogen_treatment refall
_refine_ls_matrix_type full
_refine_ls_number_parameters 301
_refine_ls_number_reflns 2850
_refine_ls_number_restraints 1
_refine_ls_restrained_S_all 1.073
_refine_ls_R_factor_all 0.0278
_refine_ls_R_factor_gt 0.0272
_refine_ls_shift/su_max 0.000
_refine_ls_shift/su_mean 0.000
_refine_ls_structure_factor_coef Fsqd
_refine_ls_weighting_details 'calc w=1/[\s^2^(Fo^2^)+(0.0352P)^2^+0.1521P] where P=(Fo^2^+2Fc^2^)/3'
_refine_ls_weighting_scheme calc
_refine_ls_wR_factor_gt 0.0616
_refine_ls_wR_factor_ref 0.0619
_reflns_number_gt 2807
_reflns_number_total 2850
_reflns_threshold_expression >2sigma(I)
_cod_data_source_file og5014.cif
_cod_data_source_block xrayinit
_cod_original_sg_symbol_H-M 'P 21'
_cod_database_code 2100390

loop_
_symmetry_equiv_pos_as_xyz
'x, y, z'
'-x, y+1/2, -z'

loop_
_atom_site_label
_atom_site_fract_x
_atom_site_fract_y
_atom_site_fract_z
_atom_site_U_iso_or_equiv
_atom_site_adp_type
_atom_site_calc_flag
_atom_site_occupancy
_atom_site_type_symbol
S1 0.44364(4) 0.95991(4) 0.17728(3) 0.02203(11) Uani d 1 S
N1 0.63270(14) 1.05319(13) 0.01080(12) 0.0187(3) Uani d 1 N
C16 0.47237(17) 1.03036(17) -0.21336(16) 0.0203(3) Uani d 1 C
C17 0.49938(17) 0.89530(17) -0.22062(16) 0.0216(3) Uani d 1 C
C20 0.3858(2) 1.0329(2) -0.45272(17) 0.0295(4) Uani d 1 C
C18 0.46862(18) 0.82915(19) -0.34326(17) 0.0255(4) Uani d 1 C
C9 0.89214(17) 1.16799(16) 0.06403(15) 0.0198(3) Uani d 1 C
C2 0.76109(16) 0.93989(16) 0.21078(14) 0.0194(3) Uani d 1 C
C19 0.41178(19) 0.8983(2) -0.45916(18) 0.0280(4) Uani d 1 C
C15 0.49696(17) 1.10328(18) -0.08056(15) 0.0217(3) Uani d 1 C
C10 1.04763(17) 1.13195(16) 0.10623(15) 0.0210(3) Uani d 1 C
C11 1.14360(17) 1.21243(18) 0.19497(15) 0.0232(3) Uani d 1 C
C21 0.41627(19) 1.09881(19) -0.33034(15) 0.0251(4) Uani d 1 C
C6 0.96030(17) 0.9629(2) 0.41835(15) 0.0253(3) Uani d 1 C
C8 0.78741(18) 1.08095(17) -0.03285(15) 0.0223(3) Uani d 1 C
C4 0.9800(2) 0.77661(19) 0.25875(18) 0.0287(4) Uani d 1 C
C7 0.79850(19) 1.00387(18) 0.34808(16) 0.0238(3) Uani d 1 C
C12 1.08620(18) 1.32701(17) 0.24394(15) 0.0239(3) Uani d 1 C
C13 0.93109(19) 1.36321(18) 0.20215(17) 0.0257(3) Uani d 1 C
C1 0.61716(17) 0.98896(14) 0.12413(14) 0.0187(3) Uani d 1 C
C3 0.84247(18) 0.83902(17) 0.17126(16) 0.0241(3) Uani d 1 C
C14 0.83554(18) 1.28508(17) 0.11120(16) 0.0238(3) Uani d 1 C
C5 0.98485(19) 0.81522(19) 0.40616(17) 0.0289(4) Uani d 1 C
H17 0.5366(19) 0.8470(18) -0.1403(17) 0.014(4) Uiso d 1 H
H20 0.349(2) 1.084(2) -0.531(2) 0.026(5) Uiso d 1 H
H18 0.486(2) 0.731(2) -0.3470(18) 0.024(4) Uiso d 1 H
H19 0.396(2) 0.853(2) -0.544(2) 0.029(5) Uiso d 1 H
H15A 0.5136(19) 1.194(2) -0.0981(16) 0.017(4) Uiso d 1 H
H15B 0.402(2) 1.0882(19) -0.0323(17) 0.022(4) Uiso d 1 H
H10 1.0903(18) 1.0490(18) 0.0756(16) 0.014(4) Uiso d 1 H
H11 1.253(2) 1.1888(19) 0.2269(18) 0.028(5) Uiso d 1 H
H21 0.400(2) 1.193(2) -0.3245(18) 0.028(5) Uiso d 1 H
H6B 0.971(2) 0.988(2) 0.515(2) 0.037(5) Uiso d 1 H
H6A 1.039(2) 1.0059(19) 0.3772(19) 0.028(5) Uiso d 1 H
H8B 0.7643(19) 1.1245(19) -0.1196(18) 0.017(4) Uiso d 1 H
H8A 0.839(2) 0.9954(19) -0.0448(17) 0.020(4) Uiso d 1 H
H4A 1.078(3) 0.808(2) 0.226(2) 0.039(6) Uiso d 1 H
H4B 0.975(2) 0.682(2) 0.246(2) 0.029(5) Uiso d 1 H
H7A 0.717(2) 0.9801(19) 0.4051(17) 0.025(4) Uiso d 1 H
H7B 0.790(2) 1.101(2) 0.3378(19) 0.032(5) Uiso d 1 H
H12 1.155(2) 1.3792(19) 0.3100(17) 0.020(4) Uiso d 1 H
H13 0.889(2) 1.438(2) 0.2380(17) 0.024(4) Uiso d 1 H
H3 0.815(2) 0.802(2) 0.077(2) 0.034(5) Uiso d 1 H
H14 0.727(2) 1.3122(18) 0.0776(17) 0.020(4) Uiso d 1 H
H5A 0.900(2) 0.767(2) 0.447(2) 0.036(5) Uiso d 1 H
H5B 1.094(2) 0.792(2) 0.4573(19) 0.032(5) Uiso d 1 H

loop_
_atom_site_aniso_label
_atom_site_aniso_U_11
_atom_site_aniso_U_22
_atom_site_aniso_U_33
_atom_site_aniso_U_12
_atom_site_aniso_U_13
_atom_site_aniso_U_23
S1 0.01794(16) 0.0244(2) 0.02414(18) -0.00081(15) 0.00429(12) 0.00096(17)
N1 0.0169(6) 0.0216(7) 0.0170(6) -0.0008(5) 0.0004(4) -0.0003(5)
C16 0.0131(6) 0.0255(9) 0.0218(8) -0.0029(6) 0.0004(5) 0.0030(7)
C17 0.0159(7) 0.0273(9) 0.0204(7) -0.0011(6) -0.0010(6) 0.0033(7)
C20 0.0282(8) 0.0372(11) 0.0213(8) -0.0036(7) -0.0027(6) 0.0072(8)
C18 0.0183(7) 0.0295(10) 0.0285(8) -0.0018(7) 0.0022(6) -0.0038(7)
C9 0.0182(7) 0.0230(8) 0.0184(7) -0.0019(6) 0.0033(5) 0.0032(6)
C2 0.0174(6) 0.0206(8) 0.0199(7) -0.0034(6) 0.0014(5) 0.0013(6)
C19 0.0238(8) 0.0383(10) 0.0214(8) -0.0054(7) 0.0012(6) -0.0041(8)
C15 0.0210(7) 0.0210(9) 0.0221(8) 0.0019(6) -0.0004(6) 0.0015(7)
C10 0.0204(7) 0.0215(9) 0.0217(7) -0.0003(6) 0.0049(6) 0.0024(6)
C11 0.0182(7) 0.0284(9) 0.0225(7) -0.0004(6) 0.0015(6) 0.0060(7)
C21 0.0236(7) 0.0263(10) 0.0244(8) -0.0021(7) -0.0002(6) 0.0044(7)
C6 0.0245(7) 0.0281(8) 0.0214(7) -0.0041(7) -0.0033(6) 0.0022(8)
C8 0.0209(7) 0.0270(9) 0.0197(7) -0.0023(6) 0.0054(6) -0.0013(7)
C4 0.0246(8) 0.0249(9) 0.0357(9) 0.0042(7) 0.0008(6) -0.0001(8)
C7 0.0270(8) 0.0235(9) 0.0199(7) 0.0004(6) -0.0003(6) -0.0006(6)
C12 0.0239(7) 0.0267(9) 0.0204(7) -0.0064(7) 0.0008(6) 0.0017(7)
C13 0.0257(8) 0.0239(9) 0.0279(8) 0.0010(6) 0.0052(6) -0.0026(7)
C1 0.0212(7) 0.0164(9) 0.0183(7) -0.0015(5) 0.0020(5) -0.0045(5)
C3 0.0216(7) 0.0249(9) 0.0254(8) 0.0001(6) 0.0024(6) -0.0023(7)
C14 0.0190(7) 0.0264(9) 0.0262(8) 0.0004(6) 0.0033(6) 0.0003(7)
C5 0.0236(8) 0.0303(9) 0.0305(8) 0.0003(7) -0.0039(6) 0.0070(7)

loop_
_atom_type_symbol
_atom_type_description
_atom_type_scat_dispersion_real
_atom_type_scat_dispersion_imag
_atom_type_scat_source
C C 0.0033 0.0016 'International Tables Vol C Tables 4.2.6.8 and 6.1.1.4'
H H 0.0000 0.0000 'International Tables Vol C Tables 4.2.6.8 and 6.1.1.4'
N N 0.0061 0.0033 'International Tables Vol C Tables 4.2.6.8 and 6.1.1.4'
S S 0.1246 0.1234 'International Tables Vol C Tables 4.2.6.8 and 6.1.1.4'

loop_
_geom_angle_atom_site_label_1
_geom_angle_atom_site_label_2
_geom_angle_atom_site_label_3
_geom_angle
_geom_angle_publ_flag
C1 N1 C15 122.20(13) no
C1 N1 C8 123.27(12) no
C15 N1 C8 114.53(12) no
C21 C16 C17 119.12(17) no
C21 C16 C15 119.28(16) no
C17 C16 C15 121.56(16) no
C16 C17 C18 120.49(17) no
C16 C17 H17 119.7(11) no
C18 C17 H17 119.8(11) no
C19 C20 C21 120.23(18) no
C19 C20 H20 121.8(12) no
C21 C20 H20 117.9(12) no
C19 C18 C17 119.86(19) no
C19 C18 H18 120.3(10) no
C17 C18 H18 119.9(10) no
C14 C9 C10 119.23(14) no
C14 C9 C8 120.77(14) no
C10 C9 C8 120.00(15) no
C3 C2 C1 120.64(13) no
C3 C2 C7 123.25(13) no
C1 C2 C7 115.91(13) no
C20 C19 C18 119.90(18) no
C20 C19 H19 120.4(12) no
C18 C19 H19 119.6(12) no
N1 C15 C16 112.29(13) no
N1 C15 H15A 108.9(10) no
C16 C15 H15A 108.4(10) no
N1 C15 H15B 105.8(10) no
C16 C15 H15B 109.1(10) no
H15A C15 H15B 112.6(15) no
C11 C10 C9 119.81(15) no
C11 C10 H10 119.2(9) no
C9 C10 H10 121.0(9) no
C12 C11 C10 120.85(14) no
C12 C11 H11 117.7(11) no
C10 C11 H11 121.4(11) no
C16 C21 C20 120.39(18) no
C16 C21 H21 118.5(11) no
C20 C21 H21 121.2(11) no
C5 C6 C7 111.06(14) no
C5 C6 H6B 109.4(13) no
C7 C6 H6B 109.6(12) no
C5 C6 H6A 107.6(12) no
C7 C6 H6A 109.4(11) no
H6B C6 H6A 109.7(16) no
N1 C8 C9 113.32(12) no
N1 C8 H8B 106.0(10) no
C9 C8 H8B 109.8(11) no
N1 C8 H8A 107.8(10) no
C9 C8 H8A 110.7(10) no
H8B C8 H8A 109.0(14) no
C3 C4 C5 111.51(14) no
C3 C4 H4A 107.4(13) no
C5 C4 H4A 109.6(12) no
C3 C4 H4B 109.1(12) no
C5 C4 H4B 112.0(12) no
H4A C4 H4B 107.2(18) no
C2 C7 C6 111.34(13) no
C2 C7 H7A 110.1(10) no
C6 C7 H7A 109.9(10) no
C2 C7 H7B 109.1(11) no
C6 C7 H7B 111.4(11) no
H7A C7 H7B 104.7(16) no
C11 C12 C13 119.50(15) no
C11 C12 H12 119.1(11) no
C13 C12 H12 121.4(11) no
C14 C13 C12 120.03(17) no
C14 C13 H13 119.7(10) no
C12 C13 H13 120.2(10) no
N1 C1 C2 118.85(12) no
N1 C1 S1 124.02(11) no
C2 C1 S1 117.13(10) no
C2 C3 C4 123.41(14) no
C2 C3 H3 120.2(12) no
C4 C3 H3 116.4(12) no
C13 C14 C9 120.55(15) no
C13 C14 H14 120.6(11) no
C9 C14 H14 118.8(11) no
C6 C5 C4 110.26(14) no
C6 C5 H5A 108.9(13) no
C4 C5 H5A 110.4(12) no
C6 C5 H5B 108.0(12) no
C4 C5 H5B 108.7(11) no
H5A C5 H5B 110.5(16) no

loop_
_geom_bond_atom_site_label_1
_geom_bond_atom_site_label_2
_geom_bond_distance
_geom_bond_publ_flag
S1 C1 1.6821(15) no
N1 C1 1.3342(19) no
N1 C15 1.4662(19) no
N1 C8 1.4868(18) no
C16 C21 1.389(2) no
C16 C17 1.391(2) no
C16 C15 1.512(2) no
C17 C18 1.393(2) no
C17 H17 0.958(17) no
C20 C19 1.384(3) no
C20 C21 1.390(2) no
C20 H20 0.96(2) no
C18 C19 1.385(3) no
C18 H18 1.00(2) no
C9 C14 1.391(2) no
C9 C10 1.391(2) no
C9 C8 1.510(2) no
C2 C3 1.331(2) no
C2 C1 1.4908(19) no
C2 C7 1.515(2) no
C19 H19 0.96(2) no
C15 H15A 0.953(19) no
C15 H15B 1.021(18) no
C10 C11 1.388(2) no
C10 H10 0.984(18) no
C11 C12 1.379(3) no
C11 H11 0.981(19) no
C21 H21 0.96(2) no
C6 C5 1.518(3) no
C6 C7 1.523(2) no
C6 H6B 0.99(2) no
C6 H6A 0.95(2) no
C8 H8B 0.970(18) no
C8 H8A 0.988(19) no
C4 C3 1.506(2) no
C4 C5 1.526(3) no
C4 H4A 1.00(2) no
C4 H4B 0.96(2) no
C7 H7A 0.999(18) no
C7 H7B 0.99(2) no
C12 C13 1.388(2) no
C12 H12 0.976(18) no
C13 C14 1.385(2) no
C13 H13 0.94(2) no
C3 H3 1.02(2) no
C14 H14 0.980(18) no
C5 H5A 1.01(2) no
C5 H5B 1.03(2) no

loop_
_geom_torsion_atom_site_label_1
_geom_torsion_atom_site_label_2
_geom_torsion_atom_site_label_3
_geom_torsion_atom_site_label_4
_geom_torsion
_geom_torsion_publ_flag
C21 C16 C17 C18 -0.9(2) no
C15 C16 C17 C18 176.87(14) no
C16 C17 C18 C19 0.5(2) no
C21 C20 C19 C18 -0.1(3) no
C17 C18 C19 C20 0.0(3) no
C1 N1 C15 C16 -112.01(15) no
C8 N1 C15 C16 68.48(18) no
C21 C16 C15 N1 -145.29(15) no
C17 C16 C15 N1 37.0(2) no
C14 C9 C10 C11 0.4(2) no
C8 C9 C10 C11 179.81(14) no
C9 C10 C11 C12 1.1(2) no
C17 C16 C21 C20 0.8(2) no
C15 C16 C21 C20 -177.01(15) no
C19 C20 C21 C16 -0.3(3) no
C1 N1 C8 C9 -62.2(2) no
C15 N1 C8 C9 117.27(15) no
C14 C9 C8 N1 -49.3(2) no
C10 C9 C8 N1 131.23(15) no
C3 C2 C7 C6 14.3(2) no
C1 C2 C7 C6 -170.77(14) no
C5 C6 C7 C2 -45.25(18) no
C10 C11 C12 C13 -1.0(2) no
C11 C12 C13 C14 -0.5(2) no
C15 N1 C1 C2 179.33(14) no
C8 N1 C1 C2 -1.2(2) no
C15 N1 C1 S1 -1.1(2) no
C8 N1 C1 S1 178.39(12) no
C3 C2 C1 N1 -70.75(19) no
C7 C2 C1 N1 114.16(15) no
C3 C2 C1 S1 109.63(14) no
C7 C2 C1 S1 -65.46(16) no
C1 C2 C3 C4 -174.28(15) no
C7 C2 C3 C4 0.4(3) no
C5 C4 C3 C2 16.0(2) no
C12 C13 C14 C9 1.9(2) no
C10 C9 C14 C13 -1.9(2) no
C8 C9 C14 C13 178.68(15) no
C7 C6 C5 C4 62.94(18) no
C3 C4 C5 C6 -46.56(19) no

loop_
_cod_related_entry_id
_cod_related_entry_database
_cod_related_entry_code
1 ChemSpider 9155389
